data_7107592
loop_
_publ_author_name
'Xiangming Meng'
'Shuxing Wang'
'Yiming Li'
'Manzhou Zhu'
'Qingxiang Guo'

_publ_section_title
;
 6-Substituted quinoline-based ratiometric two-photon fluorescent probes
 for biological Zn2+ detection
;
_journal_name_full Chem.Commun.
_journal_page_first 4196
_journal_paper_doi 10.1039/c2cc30471f
_journal_volume 48
_journal_year 2012
_chemical_formula_sum 'C34 H33 Cl2 N5 O10 Zn'
_chemical_formula_weight 807.92
_chemical_name_systematic
;
?
;
_space_group_IT_number 2
_symmetry_cell_setting triclinic
_symmetry_space_group_name_Hall '-P 1'
_symmetry_space_group_name_H-M 'P -1'
_atom_sites_solution_hydrogens geom
_atom_sites_solution_primary direct
_atom_sites_solution_secondary difmap
_audit_creation_method SHELXL-97
_cell_angle_alpha 100.626(3)
_cell_angle_beta 106.166(3)
_cell_angle_gamma 91.344(3)
_cell_formula_units_Z 4
_cell_length_a 12.9920(5)
_cell_length_b 14.2885(5)
_cell_length_c 20.9414(7)
_cell_measurement_reflns_used 12319
_cell_measurement_temperature 293(2)
_cell_measurement_theta_max 62.7001
_cell_measurement_theta_min 3.1540
_cell_volume 3658.2(2)
_computing_cell_refinement 'CrysAlisPro (Oxford Diffraction Ltd.)'
_computing_data_collection 'CrysAlisPro (Oxford Diffraction Ltd.)'
_computing_data_reduction 'CrysAlisPro (Oxford Diffraction Ltd.)'
_computing_molecular_graphics 'Ortep-3 (L. J. Farrugia, 2001)'
_computing_publication_material SHELXL-97
_computing_structure_refinement 'SHELXL-97 (Sheldrick, 1997)'
_computing_structure_solution 'SHELXS-97 (Sheldrick, 1997)'
_diffrn_ambient_temperature 291(2)
_diffrn_detector_area_resol_mean 15.9149
_diffrn_measured_fraction_theta_full 0.992
_diffrn_measured_fraction_theta_max 0.992
_diffrn_measurement_device_type 'Gemini S Ultra, Oxford Diffraction'
_diffrn_measurement_method '\w scans'
_diffrn_radiation_monochromator mirror
_diffrn_radiation_source 'Enhance Ultra (Cu) X-ray Source'
_diffrn_radiation_type CuK\a
_diffrn_radiation_wavelength 1.54184
_diffrn_reflns_av_R_equivalents 0.0372
_diffrn_reflns_av_sigmaI/netI 0.0349
_diffrn_reflns_limit_h_max 14
_diffrn_reflns_limit_h_min -14
_diffrn_reflns_limit_k_max 16
_diffrn_reflns_limit_k_min -15
_diffrn_reflns_limit_l_max 23
_diffrn_reflns_limit_l_min -24
_diffrn_reflns_number 37638
_diffrn_reflns_theta_full 62.76
_diffrn_reflns_theta_max 62.76
_diffrn_reflns_theta_min 3.16
_exptl_absorpt_coefficient_mu 2.816
_exptl_absorpt_correction_T_max 0.5514
_exptl_absorpt_correction_T_min 0.4854
_exptl_absorpt_correction_type multi-scan
_exptl_absorpt_process_details
;
CrysAlisPro, Oxford Diffraction Ltd.,
Version 1.171.34.40 (release 27-08-2010 CrysAlis171 .NET)
(compiled Aug 27 2010,11:50:40)
Empirical absorption correction using spherical harmonics,
implemented in SCALE3 ABSPACK scaling algorithm.
;
_exptl_crystal_density_diffrn 1.467
_exptl_crystal_density_method 'not measured'
_exptl_crystal_F_000 1664
_exptl_crystal_size_max 0.30
_exptl_crystal_size_mid 0.28
_exptl_crystal_size_min 0.24
_refine_diff_density_max 0.943
_refine_diff_density_min -0.629
_refine_diff_density_rms 0.075
_refine_ls_extinction_method none
_refine_ls_goodness_of_fit_ref 1.078
_refine_ls_hydrogen_treatment constr
_refine_ls_matrix_type full
_refine_ls_number_parameters 955
_refine_ls_number_reflns 11646
_refine_ls_number_restraints 172
_refine_ls_restrained_S_all 1.155
_refine_ls_R_factor_all 0.0901
_refine_ls_R_factor_gt 0.0750
_refine_ls_shift/su_max 0.000
_refine_ls_shift/su_mean 0.000
_refine_ls_structure_factor_coef Fsqd
_refine_ls_weighting_details 'calc w=1/[\s^2^(Fo^2^)+(0.0994P)^2^+4.9977P] where P=(Fo^2^+2Fc^2^)/3'
_refine_ls_weighting_scheme calc
_refine_ls_wR_factor_gt 0.1989
_refine_ls_wR_factor_ref 0.2141
_reflns_number_gt 9066
_reflns_number_total 11646
_reflns_threshold_expression >2sigma(I)
_cod_data_source_file c2cc30471f.txt
_cod_data_source_block pt101112
_cod_database_code 7107592

loop_
_symmetry_equiv_pos_as_xyz
'x, y, z'
'-x, -y, -z'

loop_
_atom_site_label
_atom_site_type_symbol
_atom_site_fract_x
_atom_site_fract_y
_atom_site_fract_z
_atom_site_U_iso_or_equiv
_atom_site_adp_type
_atom_site_occupancy
_atom_site_symmetry_multiplicity
_atom_site_calc_flag
_atom_site_refinement_flags
_atom_site_disorder_assembly
_atom_site_disorder_group
Zn1 Zn 0.06644(5) 0.27344(5) 0.11914(3) 0.0600(2) Uani 1 1 d . . .
Zn2 Zn 0.65007(6) 0.77521(5) 0.25675(4) 0.0733(2) Uani 1 1 d . . .
Cl1 Cl 0.78830(13) 0.64467(11) 0.04300(8) 0.0824(4) Uani 1 1 d . . .
Cl3 Cl 0.71204(13) 0.06868(11) 0.05578(10) 0.0869(5) Uani 1 1 d . . .
Cl2 Cl 1.35487(12) 0.86547(12) 0.28305(9) 0.0845(4) Uani 1 1 d . . .
Cl4 Cl 0.57119(18) 0.3751(2) 0.28339(16) 0.1377(9) Uani 1 1 d D . .
N4 N -0.0066(4) 0.1958(3) 0.0226(2) 0.0645(11) Uani 1 1 d . . .
O4 O 0.6279(4) 0.6980(3) 0.3252(2) 0.0879(12) Uani 1 1 d . . .
N3 N 0.1475(3) 0.4092(3) 0.1442(2) 0.0642(10) Uani 1 1 d . . .
N1 N -0.0174(3) 0.2604(3) 0.1885(2) 0.0586(10) Uani 1 1 d . . .
N8 N 0.5577(4) 0.6908(3) 0.1685(3) 0.0704(12) Uani 1 1 d . . .
O2 O 0.2017(3) 0.2042(3) 0.1363(2) 0.0805(11) Uani 1 1 d . . .
N2 N -0.0651(3) 0.3620(3) 0.0854(2) 0.0592(10) Uani 1 1 d . . .
N6 N 0.8020(4) 0.7631(3) 0.2448(2) 0.0661(11) Uani 1 1 d . . .
O9 O 1.4111(5) 0.8126(4) 0.2405(3) 0.1195(17) Uani 1 1 d . . .
N9 N 0.6650(4) 0.9051(4) 0.3253(3) 0.0808(13) Uani 1 1 d . . .
C46 C 0.8730(4) 0.6979(4) 0.2647(3) 0.0654(13) Uani 1 1 d . . .
N7 N 0.6393(4) 0.8770(3) 0.1890(3) 0.0811(12) Uani 1 1 d U . .
C20 C 0.0926(4) 0.4752(4) 0.1148(3) 0.0628(12) Uani 1 1 d . . .
C51 C 0.8281(5) 0.8269(4) 0.2126(3) 0.0707(14) Uani 1 1 d . . .
O6 O 0.8993(5) 0.6685(4) 0.0534(4) 0.149(2) Uani 1 1 d . . .
C12 C -0.0039(4) 0.1947(4) 0.2297(3) 0.0627(12) Uani 1 1 d . . .
C60 C 0.6416(5) 0.9800(4) 0.2966(4) 0.0860(19) Uani 1 1 d . . .
C24 C 0.2459(5) 0.4343(5) 0.1874(3) 0.0788(16) Uani 1 1 d . . .
H24 H 0.2835 0.3886 0.2086 0.095 Uiso 1 1 calc R . .
C25 C -0.1476(4) 0.3022(4) 0.0294(3) 0.0676(13) Uani 1 1 d . . .
H25B H -0.1851 0.3418 -0.0012 0.081 Uiso 1 1 calc R . .
H25A H -0.1996 0.2742 0.0473 0.081 Uiso 1 1 calc R . .
C17 C -0.0944(4) 0.3187(4) 0.1879(3) 0.0632(12) Uani 1 1 d . . .
C21 C 0.1340(5) 0.5692(4) 0.1272(3) 0.0749(15) Uani 1 1 d . . .
H21 H 0.0940 0.6145 0.1069 0.090 Uiso 1 1 calc R . .
C18 C -0.1028(4) 0.3939(4) 0.1449(3) 0.0698(14) Uani 1 1 d . . .
H18B H -0.1771 0.4090 0.1302 0.084 Uiso 1 1 calc R . .
H18A H -0.0604 0.4518 0.1720 0.084 Uiso 1 1 calc R . .
C45 C 0.8438(5) 0.6251(4) 0.2948(3) 0.0775(15) Uani 1 1 d . . .
H45 H 0.7759 0.6218 0.3012 0.093 Uiso 1 1 calc R . .
C13 C 0.0787(5) 0.1333(4) 0.2327(3) 0.0699(14) Uani 1 1 d . . .
H13 H 0.1249 0.1372 0.2062 0.084 Uiso 1 1 calc R . .
C26 C -0.1006(4) 0.2234(3) -0.0097(3) 0.0635(13) Uani 1 1 d . . .
C30 C 0.0329(5) 0.1210(4) -0.0098(3) 0.0754(15) Uani 1 1 d . . .
H30 H 0.0990 0.1018 0.0124 0.090 Uiso 1 1 calc R . .
C43 C 1.0184(5) 0.5630(4) 0.3055(3) 0.0738(15) Uani 1 1 d . . .
C14 C 0.0928(5) 0.0679(4) 0.2736(3) 0.0793(16) Uani 1 1 d . . .
H14 H 0.1486 0.0280 0.2749 0.095 Uiso 1 1 calc R . .
C19 C -0.0156(4) 0.4406(4) 0.0647(3) 0.0660(13) Uani 1 1 d . . .
H19A H -0.0620 0.4928 0.0624 0.079 Uiso 1 1 calc R . .
H19B H -0.0069 0.4186 0.0199 0.079 Uiso 1 1 calc R . .
C44 C 0.9142(5) 0.5594(4) 0.3146(3) 0.0795(16) Uani 1 1 d . . .
H44 H 0.8936 0.5117 0.3344 0.095 Uiso 1 1 calc R . .
C58 C 0.5286(5) 0.5974(4) 0.1608(4) 0.0834(17) Uani 1 1 d . . .
H58 H 0.5511 0.5680 0.1979 0.100 Uiso 1 1 calc R . .
C47 C 0.9759(4) 0.7004(4) 0.2541(3) 0.0681(13) Uani 1 1 d . . .
O13 O 0.6641(6) 0.1290(6) 0.0162(5) 0.178(3) Uani 1 1 d U . .
C41 C 1.1449(5) 0.4319(5) 0.3455(3) 0.0799(16) Uani 1 1 d . . .
C11 C -0.0742(5) 0.1880(4) 0.2705(3) 0.0687(13) Uani 1 1 d . . .
N5 N 0.3589(4) 0.1681(4) 0.1185(3) 0.0919(14) Uani 1 1 d U . .
C29 C -0.0190(6) 0.0724(4) -0.0733(4) 0.0847(18) Uani 1 1 d . . .
H29 H 0.0103 0.0204 -0.0937 0.102 Uiso 1 1 calc R . .
C49 C 1.0020(5) 0.7724(5) 0.2221(3) 0.0804(16) Uani 1 1 d . . .
H49 H 1.0696 0.7776 0.2154 0.096 Uiso 1 1 calc R . .
C54 C 0.5288(5) 0.7308(5) 0.1142(3) 0.0764(14) Uani 1 1 d U . .
C7 C 0.0555(6) -0.0706(5) 0.3895(3) 0.0891(19) Uani 1 1 d . . .
C50 C 0.9286(5) 0.8337(4) 0.2012(3) 0.0796(16) Uani 1 1 d . . .
H50 H 0.9449 0.8804 0.1792 0.095 Uiso 1 1 calc R . .
C27 C -0.1565(5) 0.1778(4) -0.0756(3) 0.0791(16) Uani 1 1 d . . .
H27 H -0.2212 0.1991 -0.0981 0.095 Uiso 1 1 calc R . .
C10 C -0.0578(5) 0.1188(5) 0.3120(3) 0.0795(16) Uani 1 1 d . . .
H10 H -0.1038 0.1132 0.3383 0.095 Uiso 1 1 calc R . .
C48 C 1.0465(5) 0.6325(4) 0.2759(3) 0.0759(15) Uani 1 1 d . . .
H48 H 1.1147 0.6351 0.2698 0.091 Uiso 1 1 calc R . .
N10 N 0.5419(7) 0.6434(5) 0.3913(3) 0.1171(17) Uani 1 1 d U . .
C16 C -0.1654(5) 0.3153(4) 0.2270(3) 0.0757(15) Uani 1 1 d . . .
H16 H -0.2197 0.3569 0.2249 0.091 Uiso 1 1 calc R . .
C4 C 0.0712(6) -0.1444(5) 0.4278(3) 0.0894(17) Uani 1 1 d U . .
C9 C 0.0235(6) 0.0600(4) 0.3143(3) 0.0778(16) Uani 1 1 d . . .
C15 C -0.1544(5) 0.2514(5) 0.2676(3) 0.0815(16) Uani 1 1 d . . .
H15 H -0.2009 0.2495 0.2942 0.098 Uiso 1 1 calc R . .
C59 C 0.5974(5) 0.9616(4) 0.2213(4) 0.091(2) Uani 1 1 d . . .
H59B H 0.5196 0.9524 0.2090 0.109 Uiso 1 1 calc R . .
H59A H 0.6160 1.0168 0.2046 0.109 Uiso 1 1 calc R . .
C32 C 0.2759(5) 0.2141(5) 0.1106(3) 0.0793(16) Uani 1 1 d . . .
H32 H 0.2698 0.2594 0.0833 0.095 Uiso 1 1 calc R . .
C35 C 1.3144(12) 0.2130(8) 0.4187(6) 0.143(3) Uani 1 1 d U . .
C8 C 0.0404(6) -0.0100(5) 0.3566(3) 0.0901(19) Uani 1 1 d . . .
C38 C 1.2073(5) 0.3564(5) 0.3692(3) 0.0845(17) Uani 1 1 d . . .
C52 C 0.7498(6) 0.8977(5) 0.1886(4) 0.092(2) Uani 1 1 d . . .
H52A H 0.7759 0.9601 0.2170 0.110 Uiso 1 1 calc R . .
H52B H 0.7491 0.9015 0.1428 0.110 Uiso 1 1 calc R . .
C42 C 1.0890(5) 0.4917(5) 0.3270(3) 0.0810(16) Uani 1 1 d . . .
C28 C -0.1152(6) 0.1014(5) -0.1068(4) 0.0883(19) Uani 1 1 d . . .
H28 H -0.1521 0.0695 -0.1504 0.106 Uiso 1 1 calc R . .
O7 O 0.7430(8) 0.7321(6) 0.0480(5) 0.200(4) Uani 1 1 d . . .
O12 O 1.2641(7) 0.8193(7) 0.2772(6) 0.216(4) Uani 1 1 d U . .
C22 C 0.2364(6) 0.5937(5) 0.1707(4) 0.093(2) Uani 1 1 d . . .
H22 H 0.2667 0.6560 0.1793 0.112 Uiso 1 1 calc R . .
O5 O 0.7531(7) 0.5885(6) -0.0184(3) 0.189(4) Uani 1 1 d . . .
O1 O 0.0915(7) -0.3632(6) 0.5353(4) 0.166(3) Uani 1 1 d U . .
C5 C 0.1454(7) -0.2077(5) 0.4243(4) 0.0971(19) Uani 1 1 d U . .
H5 H 0.1906 -0.2014 0.3975 0.117 Uiso 1 1 calc R . .
O11 O 1.4190(7) 0.8798(6) 0.3498(4) 0.168(3) Uani 1 1 d U . .
C65 C 0.5474(7) 0.6863(5) 0.3429(4) 0.100(2) Uani 1 1 d . . .
H65 H 0.4850 0.7101 0.3196 0.120 Uiso 1 1 calc R . .
O14 O 0.8152(7) 0.0967(7) 0.0905(5) 0.192(3) Uani 1 1 d U . .
C57 C 0.4675(6) 0.5444(5) 0.1007(5) 0.105(2) Uani 1 1 d . . .
H57 H 0.4484 0.4800 0.0968 0.126 Uiso 1 1 calc R . .
C6 C 0.1569(8) -0.2827(6) 0.4596(4) 0.113(3) Uani 1 1 d . . .
H6 H 0.2091 -0.3256 0.4572 0.136 Uiso 1 1 calc R . .
O16 O 0.6404(7) 0.0243(6) 0.0775(5) 0.184(3) Uani 1 1 d U . .
C40 C 1.3634(8) 0.2650(7) 0.3848(5) 0.124(2) Uani 1 1 d U . .
H40 H 1.4303 0.2518 0.3788 0.149 Uiso 1 1 calc R . .
C56 C 0.4346(6) 0.5878(6) 0.0460(4) 0.105(2) Uani 1 1 d . . .
H56 H 0.3916 0.5532 0.0047 0.125 Uiso 1 1 calc R . .
C34 C 0.4428(6) 0.1811(7) 0.0868(5) 0.117(2) Uani 1 1 d U . .
H34A H 0.4199 0.2214 0.0544 0.176 Uiso 1 1 calc R . .
H34C H 0.4570 0.1201 0.0641 0.176 Uiso 1 1 calc R . .
H34B H 0.5071 0.2102 0.1208 0.176 Uiso 1 1 calc R . .
C3 C 0.0069(8) -0.1519(8) 0.4695(5) 0.138(3) Uani 1 1 d U . .
H3 H -0.0452 -0.1090 0.4722 0.165 Uiso 1 1 calc R . .
C39 C 1.3049(7) 0.3412(7) 0.3591(4) 0.118(2) Uani 1 1 d U . .
H39 H 1.3337 0.3795 0.3359 0.141 Uiso 1 1 calc R . .
C53 C 0.5709(7) 0.8329(5) 0.1217(4) 0.1024(17) Uani 1 1 d U . .
H53B H 0.6112 0.8348 0.0893 0.123 Uiso 1 1 calc R . .
H53A H 0.5101 0.8709 0.1100 0.123 Uiso 1 1 calc R . .
C23 C 0.2932(6) 0.5267(6) 0.2011(4) 0.095(2) Uani 1 1 d . . .
H23 H 0.3622 0.5426 0.2305 0.115 Uiso 1 1 calc R . .
C1 C 0.0889(9) -0.2909(7) 0.4978(4) 0.122(2) Uani 1 1 d U . .
C61 C 0.6541(7) 1.0725(6) 0.3371(7) 0.122(3) Uani 1 1 d . . .
H61 H 0.6379 1.1255 0.3173 0.147 Uiso 1 1 calc R . .
C37 C 1.1660(8) 0.2991(6) 0.4033(5) 0.120(3) Uani 1 1 d . . .
H37 H 1.0992 0.3098 0.4102 0.144 Uiso 1 1 calc R . .
C64 C 0.7003(6) 0.9170(6) 0.3923(4) 0.108(2) Uani 1 1 d . . .
H64 H 0.7178 0.8638 0.4117 0.130 Uiso 1 1 calc R . .
C33 C 0.3704(9) 0.0966(7) 0.1604(6) 0.143(3) Uani 1 1 d U . .
H33B H 0.3248 0.1086 0.1896 0.215 Uiso 1 1 calc R . .
H33A H 0.4438 0.0994 0.1874 0.215 Uiso 1 1 calc R . .
H33C H 0.3502 0.0343 0.1320 0.215 Uiso 1 1 calc R . .
C55 C 0.4654(5) 0.6825(5) 0.0525(4) 0.0886(18) Uani 1 1 d . . .
H55 H 0.4438 0.7130 0.0159 0.106 Uiso 1 1 calc R . .
C66 C 0.4408(9) 0.6301(8) 0.4082(6) 0.150(2) Uani 1 1 d U . .
H66C H 0.4428 0.6742 0.4492 0.225 Uiso 1 1 calc R . .
H66A H 0.4319 0.5659 0.4146 0.225 Uiso 1 1 calc R . .
H66B H 0.3817 0.6415 0.3719 0.225 Uiso 1 1 calc R . .
O3 O 1.3593(8) 0.1352(6) 0.4515(5) 0.181(3) Uani 1 1 d U . .
O10 O 1.3430(8) 0.9559(6) 0.2685(5) 0.191(3) Uani 1 1 d U . .
C2 C 0.0193(9) -0.2233(7) 0.5076(5) 0.136(3) Uani 1 1 d U . .
H2 H -0.0189 -0.2249 0.5389 0.163 Uiso 1 1 calc R . .
C63 C 0.7117(9) 1.0052(9) 0.4339(6) 0.148(4) Uani 1 1 d . . .
H63 H 0.7340 1.0119 0.4808 0.178 Uiso 1 1 calc R . .
C68 C 1.4492(13) 0.1137(11) 0.4419(8) 0.216(6) Uani 1 1 d U . .
H68A H 1.4749 0.0624 0.4643 0.323 Uiso 1 1 calc R . .
H68B H 1.5003 0.1684 0.4600 0.323 Uiso 1 1 calc R . .
H68C H 1.4402 0.0942 0.3942 0.323 Uiso 1 1 calc R . .
C67 C 0.6321(9) 0.5991(8) 0.4269(6) 0.148(2) Uani 1 1 d U . .
H67C H 0.6531 0.6288 0.4741 0.222 Uiso 1 1 calc R . .
H67A H 0.6910 0.6065 0.4085 0.222 Uiso 1 1 calc R . .
H67B H 0.6127 0.5323 0.4220 0.222 Uiso 1 1 calc R . .
C62 C 0.6897(10) 1.0825(9) 0.4047(8) 0.158(5) Uani 1 1 d . . .
H62 H 0.6996 1.1432 0.4319 0.190 Uiso 1 1 calc R . .
C31 C 0.1630(11) -0.4326(9) 0.5301(6) 0.171(4) Uani 1 1 d U . .
H31A H 0.1443 -0.4681 0.4843 0.256 Uiso 1 1 calc R . .
H31B H 0.1596 -0.4751 0.5602 0.256 Uiso 1 1 calc R . .
H31C H 0.2346 -0.4027 0.5423 0.256 Uiso 1 1 calc R . .
O15 O 0.7362(12) -0.0109(10) 0.0159(8) 0.291(6) Uani 1 1 d U . .
O8 O 0.7765(7) 0.6027(6) 0.0945(4) 0.161(3) Uani 1 1 d . . .
C36 C 1.2214(11) 0.2258(7) 0.4278(6) 0.155(4) Uani 1 1 d . . .
H36 H 1.1922 0.1867 0.4503 0.186 Uiso 1 1 calc R . .
O20 O 0.5345(18) 0.3701(14) 0.2107(6) 0.238(7) Uani 0.569(9) 1 d PDU A 2
O19 O 0.5945(14) 0.2813(6) 0.2911(11) 0.195(5) Uani 0.569(9) 1 d PDU A 2
O18 O 0.5021(11) 0.4339(13) 0.3107(9) 0.169(5) Uani 0.569(9) 1 d PDU A 2
O17 O 0.6709(12) 0.4335(13) 0.3085(9) 0.163(5) Uani 0.569(9) 1 d PDU A 2
O19' O 0.6009(18) 0.3439(15) 0.3456(6) 0.195(5) Uani 0.431(9) 1 d PD A 1
O20' O 0.560(2) 0.2859(11) 0.2358(11) 0.238(7) Uani 0.431(9) 1 d PD A 1
O18' O 0.4720(11) 0.4161(18) 0.2755(12) 0.169(5) Uani 0.431(9) 1 d PD A 1
O17' O 0.6536(18) 0.4395(17) 0.2787(11) 0.163(5) Uani 0.431(9) 1 d PD A 1

loop_
_atom_site_aniso_label
_atom_site_aniso_U_11
_atom_site_aniso_U_22
_atom_site_aniso_U_33
_atom_site_aniso_U_23
_atom_site_aniso_U_13
_atom_site_aniso_U_12
Zn1 0.0558(4) 0.0604(4) 0.0732(4) 0.0222(3) 0.0269(3) 0.0156(3)
Zn2 0.0749(5) 0.0620(4) 0.0854(5) 0.0176(4) 0.0247(4) 0.0092(3)
Cl1 0.0811(10) 0.0819(9) 0.0875(10) 0.0144(8) 0.0300(8) 0.0195(7)
Cl3 0.0745(9) 0.0748(9) 0.1153(12) 0.0268(9) 0.0292(9) -0.0009(7)
Cl2 0.0620(8) 0.0889(10) 0.0979(11) 0.0130(8) 0.0187(8) 0.0084(7)
Cl4 0.0874(13) 0.1434(19) 0.165(2) -0.0189(16) 0.0388(14) 0.0176(13)
N4 0.070(3) 0.053(2) 0.081(3) 0.021(2) 0.032(2) 0.010(2)
O4 0.092(3) 0.084(3) 0.099(3) 0.027(2) 0.040(3) 0.021(2)
N3 0.054(2) 0.071(3) 0.070(3) 0.019(2) 0.020(2) 0.005(2)
N1 0.055(2) 0.057(2) 0.067(2) 0.0110(19) 0.0237(19) 0.0042(18)
N8 0.061(3) 0.064(3) 0.093(3) 0.016(2) 0.033(2) 0.006(2)
O2 0.070(2) 0.093(3) 0.099(3) 0.045(2) 0.039(2) 0.032(2)
N2 0.054(2) 0.052(2) 0.074(3) 0.0126(19) 0.021(2) 0.0076(17)
N6 0.070(3) 0.059(2) 0.071(3) 0.015(2) 0.022(2) 0.009(2)
O9 0.122(4) 0.114(4) 0.132(4) 0.005(3) 0.066(4) 0.011(3)
N9 0.061(3) 0.072(3) 0.101(4) 0.005(3) 0.019(3) 0.006(2)
C46 0.068(3) 0.065(3) 0.059(3) 0.010(2) 0.015(2) 0.005(3)
N7 0.079(3) 0.061(2) 0.104(3) 0.028(2) 0.019(2) 0.011(2)
C20 0.062(3) 0.061(3) 0.069(3) 0.012(2) 0.025(3) 0.005(2)
C51 0.079(4) 0.055(3) 0.075(3) 0.008(3) 0.020(3) 0.007(3)
O6 0.110(4) 0.115(4) 0.228(8) 0.011(5) 0.074(5) 0.002(3)
C12 0.067(3) 0.059(3) 0.063(3) 0.006(2) 0.024(2) 0.000(2)
C60 0.063(3) 0.067(4) 0.126(6) 0.001(4) 0.038(4) 0.001(3)
C24 0.061(3) 0.093(4) 0.084(4) 0.025(3) 0.021(3) 0.002(3)
C25 0.056(3) 0.061(3) 0.082(4) 0.013(3) 0.015(3) 0.005(2)
C17 0.059(3) 0.060(3) 0.071(3) 0.007(2) 0.024(2) 0.007(2)
C21 0.082(4) 0.061(3) 0.083(4) 0.011(3) 0.030(3) 0.001(3)
C18 0.060(3) 0.064(3) 0.091(4) 0.013(3) 0.031(3) 0.015(2)
C45 0.074(4) 0.081(4) 0.089(4) 0.028(3) 0.033(3) 0.016(3)
C13 0.078(4) 0.070(3) 0.072(3) 0.021(3) 0.033(3) 0.015(3)
C26 0.065(3) 0.052(3) 0.077(3) 0.017(2) 0.024(3) -0.001(2)
C30 0.088(4) 0.060(3) 0.094(4) 0.025(3) 0.045(3) 0.017(3)
C43 0.070(3) 0.084(4) 0.063(3) 0.014(3) 0.011(3) 0.017(3)
C14 0.096(4) 0.074(4) 0.076(4) 0.020(3) 0.033(3) 0.014(3)
C19 0.064(3) 0.057(3) 0.080(4) 0.021(3) 0.021(3) 0.009(2)
C44 0.084(4) 0.075(4) 0.088(4) 0.025(3) 0.031(3) 0.018(3)
C58 0.078(4) 0.070(4) 0.109(5) 0.020(3) 0.037(4) -0.002(3)
C47 0.060(3) 0.077(3) 0.061(3) 0.009(3) 0.012(2) 0.004(3)
O13 0.122(5) 0.189(6) 0.259(7) 0.149(6) 0.044(5) 0.016(4)
C41 0.070(4) 0.096(4) 0.076(4) 0.027(3) 0.017(3) 0.018(3)
C11 0.067(3) 0.075(3) 0.066(3) 0.009(3) 0.026(3) -0.002(3)
N5 0.053(3) 0.093(3) 0.124(4) 0.004(3) 0.027(3) 0.021(2)
C29 0.116(5) 0.059(3) 0.091(5) 0.011(3) 0.052(4) 0.008(3)
C49 0.065(3) 0.086(4) 0.090(4) 0.022(3) 0.021(3) -0.002(3)
C54 0.060(3) 0.090(3) 0.079(4) 0.014(3) 0.022(3) 0.006(2)
C7 0.117(5) 0.082(4) 0.068(4) 0.019(3) 0.025(4) -0.010(4)
C50 0.079(4) 0.077(4) 0.088(4) 0.025(3) 0.028(3) -0.005(3)
C27 0.077(4) 0.072(4) 0.085(4) 0.018(3) 0.018(3) -0.007(3)
C10 0.083(4) 0.088(4) 0.072(4) 0.015(3) 0.033(3) -0.009(3)
C48 0.062(3) 0.093(4) 0.069(3) 0.015(3) 0.013(3) 0.009(3)
N10 0.177(4) 0.094(4) 0.095(4) 0.019(3) 0.062(4) 0.019(4)
C16 0.063(3) 0.078(4) 0.095(4) 0.014(3) 0.039(3) 0.011(3)
C4 0.095(2) 0.092(2) 0.082(2) 0.0215(19) 0.0240(19) -0.0015(17)
C9 0.096(4) 0.073(4) 0.066(3) 0.014(3) 0.027(3) -0.007(3)
C15 0.072(4) 0.094(4) 0.087(4) 0.012(3) 0.040(3) 0.003(3)
C59 0.072(4) 0.070(4) 0.142(7) 0.038(4) 0.037(4) 0.016(3)
C32 0.070(4) 0.092(4) 0.091(4) 0.034(3) 0.036(3) 0.028(3)
C35 0.153(5) 0.124(4) 0.134(5) 0.012(3) 0.019(4) 0.021(4)
C8 0.115(5) 0.087(4) 0.071(4) 0.018(3) 0.030(4) -0.003(4)
C38 0.083(4) 0.089(4) 0.076(4) 0.020(3) 0.012(3) 0.018(3)
C52 0.099(5) 0.076(4) 0.125(6) 0.042(4) 0.057(4) 0.027(3)
C42 0.074(4) 0.097(4) 0.070(4) 0.017(3) 0.015(3) 0.017(3)
C28 0.113(6) 0.069(4) 0.080(4) -0.002(3) 0.036(4) -0.014(4)
O7 0.203(8) 0.189(7) 0.230(9) 0.063(6) 0.074(7) 0.136(7)
O12 0.141(6) 0.254(8) 0.248(8) -0.030(6) 0.104(6) -0.055(5)
C22 0.091(5) 0.079(4) 0.105(5) 0.001(4) 0.032(4) -0.021(4)
O5 0.204(8) 0.221(8) 0.105(5) -0.045(5) 0.042(5) -0.086(7)
O1 0.197(5) 0.165(4) 0.160(4) 0.091(4) 0.054(4) 0.018(4)
C5 0.131(6) 0.089(4) 0.079(4) 0.014(4) 0.043(4) 0.011(3)
O11 0.161(6) 0.190(6) 0.122(5) -0.007(4) 0.013(4) 0.048(5)
C65 0.103(5) 0.095(5) 0.117(6) 0.036(4) 0.046(5) 0.036(4)
O14 0.146(6) 0.190(6) 0.211(7) 0.052(6) -0.002(5) -0.013(5)
C57 0.102(5) 0.074(4) 0.127(7) 0.004(4) 0.026(5) -0.014(4)
C6 0.154(8) 0.095(5) 0.085(5) 0.013(4) 0.026(5) 0.023(5)
O16 0.156(6) 0.204(6) 0.249(7) 0.145(6) 0.082(5) 0.032(5)
C40 0.107(6) 0.145(7) 0.114(6) 0.007(4) 0.029(4) 0.055(4)
C56 0.089(5) 0.107(6) 0.103(5) -0.005(5) 0.022(4) -0.016(4)
C34 0.069(4) 0.144(7) 0.135(6) -0.002(4) 0.043(4) 0.015(4)
C3 0.125(7) 0.163(7) 0.153(8) 0.057(6) 0.065(7) 0.040(6)
C39 0.099(5) 0.158(6) 0.095(5) 0.022(4) 0.026(4) 0.049(5)
C53 0.108(3) 0.094(2) 0.101(2) 0.0244(18) 0.0207(18) -0.0003(18)
C23 0.067(4) 0.113(6) 0.100(5) 0.014(4) 0.020(3) -0.011(4)
C1 0.158(8) 0.127(6) 0.099(5) 0.042(4) 0.056(5) 0.011(4)
C61 0.109(6) 0.079(5) 0.185(10) 0.000(6) 0.069(7) -0.001(4)
C37 0.114(6) 0.111(6) 0.130(7) 0.060(5) 0.006(5) -0.002(5)
C64 0.087(5) 0.117(6) 0.099(6) -0.005(5) 0.012(4) -0.001(4)
C33 0.143(4) 0.139(3) 0.148(3) 0.038(2) 0.036(2) 0.019(2)
C55 0.077(4) 0.098(5) 0.091(5) 0.021(4) 0.023(3) 0.003(3)
C66 0.149(2) 0.152(3) 0.151(3) 0.0298(12) 0.0465(13) 0.0107(11)
O3 0.175(5) 0.174(4) 0.193(5) 0.059(4) 0.034(4) 0.055(4)
O10 0.239(8) 0.144(5) 0.214(7) 0.058(5) 0.085(6) 0.073(5)
C2 0.138(3) 0.136(3) 0.136(3) 0.0320(12) 0.0396(13) 0.0095(11)
C63 0.149(9) 0.135(8) 0.130(8) -0.045(7) 0.041(7) -0.024(7)
C68 0.197(7) 0.209(9) 0.212(10) -0.002(7) 0.034(7) 0.090(7)
C67 0.149(2) 0.148(3) 0.147(3) 0.0302(12) 0.0420(12) 0.0123(11)
C62 0.154(10) 0.117(8) 0.182(12) -0.054(9) 0.070(9) -0.034(7)
C31 0.208(9) 0.152(7) 0.155(8) 0.053(6) 0.037(7) 0.047(7)
O15 0.285(10) 0.269(9) 0.298(10) -0.028(8) 0.101(8) 0.070(8)
O8 0.193(7) 0.186(7) 0.143(5) 0.075(5) 0.085(5) 0.021(5)
C36 0.174(11) 0.118(7) 0.154(9) 0.056(7) -0.002(8) -0.008(7)
O20 0.269(11) 0.195(10) 0.218(10) 0.023(8) 0.030(8) 0.031(9)
O19 0.197(9) 0.164(9) 0.214(10) 0.060(7) 0.032(8) 0.021(7)
O18 0.110(7) 0.210(8) 0.182(11) 0.013(8) 0.047(7) 0.037(6)
O17 0.128(6) 0.194(7) 0.166(11) 0.002(7) 0.062(7) -0.001(5)
O19' 0.197(9) 0.164(9) 0.214(10) 0.060(7) 0.032(8) 0.021(7)
O20' 0.269(11) 0.195(10) 0.218(10) 0.023(8) 0.030(8) 0.031(9)
O18' 0.110(7) 0.210(8) 0.182(11) 0.013(8) 0.047(7) 0.037(6)
O17' 0.128(6) 0.194(7) 0.166(11) 0.002(7) 0.062(7) -0.001(5)

loop_
_atom_type_symbol
_atom_type_description
_atom_type_scat_dispersion_real
_atom_type_scat_dispersion_imag
_atom_type_scat_source
C C 0.0181 0.0091 'International Tables Vol C Tables 4.2.6.8 and 6.1.1.4'
H H 0.0000 0.0000 'International Tables Vol C Tables 4.2.6.8 and 6.1.1.4'
N N 0.0311 0.0180 'International Tables Vol C Tables 4.2.6.8 and 6.1.1.4'
O O 0.0492 0.0322 'International Tables Vol C Tables 4.2.6.8 and 6.1.1.4'
Cl Cl 0.3639 0.7018 'International Tables Vol C Tables 4.2.6.8 and 6.1.1.4'
Zn Zn -1.5491 0.6778 'International Tables Vol C Tables 4.2.6.8 and 6.1.1.4'

loop_
_geom_angle_atom_site_label_1
_geom_angle_atom_site_label_2
_geom_angle_atom_site_label_3
_geom_angle
O2 Zn1 N4 96.66(18)
O2 Zn1 N1 111.80(16)
N4 Zn1 N1 113.84(16)
O2 Zn1 N3 94.51(17)
N4 Zn1 N3 126.64(16)
N1 Zn1 N3 109.67(16)
O2 Zn1 N2 167.34(16)
N4 Zn1 N2 79.67(16)
N1 Zn1 N2 80.63(16)
N3 Zn1 N2 78.42(16)
O4 Zn2 N8 100.20(19)
O4 Zn2 N6 110.87(18)
N8 Zn2 N6 101.33(18)
O4 Zn2 N9 92.5(2)
N8 Zn2 N9 145.57(19)
N6 Zn2 N9 103.72(18)
O4 Zn2 N7 165.35(19)
N8 Zn2 N7 80.94(19)
N6 Zn2 N7 82.99(18)
N9 Zn2 N7 79.1(2)
O5 Cl1 O8 114.1(5)
O5 Cl1 O7 113.9(6)
O8 Cl1 O7 108.5(5)
O5 Cl1 O6 106.0(5)
O8 Cl1 O6 109.1(5)
O7 Cl1 O6 104.7(5)
O16 Cl3 O14 126.6(6)
O16 Cl3 O13 110.7(5)
O14 Cl3 O13 113.8(5)
O16 Cl3 O15 97.2(8)
O14 Cl3 O15 94.6(8)
O13 Cl3 O15 109.5(8)
O12 Cl2 O10 113.3(7)
O12 Cl2 O11 109.7(7)
O10 Cl2 O11 105.3(6)
O12 Cl2 O9 110.6(5)
O10 Cl2 O9 109.2(5)
O11 Cl2 O9 108.5(4)
O19 Cl4 O18' 128.5(15)
O19 Cl4 O18 128.4(13)
O18' Cl4 O18 29.8(11)
O19 Cl4 O19' 54.7(10)
O18' Cl4 O19' 109.4(15)
O18 Cl4 O19' 86.6(13)
O19 Cl4 O17' 119.4(16)
O18' Cl4 O17' 112.1(18)
O18 Cl4 O17' 105.0(15)
O19' Cl4 O17' 111.1(11)
O19 Cl4 O17 107.4(10)
O18' Cl4 O17 121.0(15)
O18 Cl4 O17 101.8(12)
O19' Cl4 O17 86.1(12)
O17' Cl4 O17 25.2(13)
O19 Cl4 O20' 46.9(10)
O18' Cl4 O20' 110.9(11)
O18 Cl4 O20' 136.3(13)
O19' Cl4 O20' 101.2(10)
O17' Cl4 O20' 111.6(12)
O17 Cl4 O20' 121.5(15)
O19 Cl4 O20 105.1(11)
O18' Cl4 O20 78.1(13)
O18 Cl4 O20 105.8(12)
O19' Cl4 O20 159.2(11)
O17' Cl4 O20 82.2(13)
O17 Cl4 O20 107.0(12)
O20' Cl4 O20 58.3(11)
C26 N4 C30 118.1(5)
C26 N4 Zn1 116.1(4)
C30 N4 Zn1 125.8(4)
C65 O4 Zn2 128.6(5)
C20 N3 C24 119.2(5)
C20 N3 Zn1 115.0(3)
C24 N3 Zn1 125.8(4)
C17 N1 C12 119.5(4)
C17 N1 Zn1 114.0(3)
C12 N1 Zn1 126.4(3)
C54 N8 C58 118.1(6)
C54 N8 Zn2 117.0(4)
C58 N8 Zn2 124.9(5)
C32 O2 Zn1 125.0(4)
C25 N2 C18 112.5(4)
C25 N2 C19 113.1(4)
C18 N2 C19 113.0(4)
C25 N2 Zn1 107.7(3)
C18 N2 Zn1 105.1(3)
C19 N2 Zn1 104.8(3)
C51 N6 C46 119.4(5)
C51 N6 Zn2 112.7(4)
C46 N6 Zn2 127.9(4)
C60 N9 C64 119.9(6)
C60 N9 Zn2 114.5(5)
C64 N9 Zn2 125.5(5)
N6 C46 C45 120.2(5)
N6 C46 C47 121.0(5)
C45 C46 C47 118.7(5)
C53 N7 C52 111.7(6)
C53 N7 C59 114.0(6)
C52 N7 C59 111.1(5)
C53 N7 Zn2 109.0(4)
C52 N7 Zn2 105.2(4)
C59 N7 Zn2 105.2(4)
N3 C20 C21 122.2(5)
N3 C20 C19 116.1(4)
C21 C20 C19 121.7(5)
N6 C51 C50 122.2(5)
N6 C51 C52 120.2(5)
C50 C51 C52 117.6(5)
N1 C12 C13 120.8(5)
N1 C12 C11 120.4(5)
C13 C12 C11 118.9(5)
N9 C60 C61 120.1(8)
N9 C60 C59 117.3(5)
C61 C60 C59 122.5(8)
N3 C24 C23 121.7(6)
N3 C24 H24 119.1
C23 C24 H24 119.1
N2 C25 C26 112.2(4)
N2 C25 H25B 109.2
C26 C25 H25B 109.2
N2 C25 H25A 109.2
C26 C25 H25A 109.2
H25B C25 H25A 107.9
N1 C17 C16 122.5(5)
N1 C17 C18 117.9(4)
C16 C17 C18 119.6(5)
C22 C21 C20 118.0(6)
C22 C21 H21 121.0
C20 C21 H21 121.0
N2 C18 C17 111.8(4)
N2 C18 H18B 109.3
C17 C18 H18B 109.3
N2 C18 H18A 109.3
C17 C18 H18A 109.3
H18B C18 H18A 107.9
C44 C45 C46 120.6(6)
C44 C45 H45 119.7
C46 C45 H45 119.7
C14 C13 C12 121.2(5)
C14 C13 H13 119.4
C12 C13 H13 119.4
N4 C26 C27 121.3(5)
N4 C26 C25 117.3(5)
C27 C26 C25 121.3(5)
N4 C30 C29 123.2(6)
N4 C30 H30 118.4
C29 C30 H30 118.4
C48 C43 C44 118.7(5)
C48 C43 C42 122.8(6)
C44 C43 C42 118.5(6)
C13 C14 C9 120.7(6)
C13 C14 H14 119.6
C9 C14 H14 119.6
N2 C19 C20 110.1(4)
N2 C19 H19A 109.6
C20 C19 H19A 109.6
N2 C19 H19B 109.6
C20 C19 H19B 109.6
H19A C19 H19B 108.2
C45 C44 C43 120.9(6)
C45 C44 H44 119.6
C43 C44 H44 119.6
N8 C58 C57 122.4(7)
N8 C58 H58 118.8
C57 C58 H58 118.8
C48 C47 C49 123.4(6)
C48 C47 C46 119.1(5)
C49 C47 C46 117.6(5)
C42 C41 C38 176.2(7)
C15 C11 C10 123.9(5)
C15 C11 C12 117.6(5)
C10 C11 C12 118.5(5)
C32 N5 C34 123.9(7)
C32 N5 C33 118.4(7)
C34 N5 C33 117.7(7)
C30 C29 C28 118.7(6)
C30 C29 H29 120.7
C28 C29 H29 120.7
C50 C49 C47 119.6(6)
C50 C49 H49 120.2
C47 C49 H49 120.2
N8 C54 C55 122.6(6)
N8 C54 C53 117.7(6)
C55 C54 C53 119.6(6)
C8 C7 C4 178.6(8)
C49 C50 C51 120.1(6)
C49 C50 H50 120.0
C51 C50 H50 120.0
C28 C27 C26 119.3(6)
C28 C27 H27 120.4
C26 C27 H27 120.4
C9 C10 C11 121.7(5)
C9 C10 H10 119.1
C11 C10 H10 119.1
C43 C48 C47 122.0(6)
C43 C48 H48 119.0
C47 C48 H48 119.0
C65 N10 C67 121.2(9)
C65 N10 C66 121.9(9)
C67 N10 C66 116.6(8)
C15 C16 C17 119.4(5)
C15 C16 H16 120.3
C17 C16 H16 120.3
C5 C4 C3 118.8(7)
C5 C4 C7 122.4(7)
C3 C4 C7 118.8(8)
C10 C9 C14 119.1(6)
C10 C9 C8 121.7(6)
C14 C9 C8 119.3(6)
C16 C15 C11 120.7(5)
C16 C15 H15 119.6
C11 C15 H15 119.6
N7 C59 C60 111.6(5)
N7 C59 H59B 109.3
C60 C59 H59B 109.3
N7 C59 H59A 109.3
C60 C59 H59A 109.3
H59B C59 H59A 108.0
O2 C32 N5 125.7(6)
O2 C32 H32 117.2
N5 C32 H32 117.2
C36 C35 C40 125.5(12)
C36 C35 O3 108.4(12)
C40 C35 O3 126.1(12)
C7 C8 C9 177.2(8)
C39 C38 C37 119.6(7)
C39 C38 C41 122.1(7)
C37 C38 C41 118.3(7)
N7 C52 C51 115.8(5)
N7 C52 H52A 108.3
C51 C52 H52A 108.3
N7 C52 H52B 108.3
C51 C52 H52B 108.3
H52A C52 H52B 107.4
C41 C42 C43 178.0(7)
C27 C28 C29 119.4(6)
C27 C28 H28 120.3
C29 C28 H28 120.3
C23 C22 C21 120.2(6)
C23 C22 H22 119.9
C21 C22 H22 119.9
C31 O1 C1 118.0(9)
C4 C5 C6 122.0(8)
C4 C5 H5 119.0
C6 C5 H5 119.0
O4 C65 N10 125.3(8)
O4 C65 H65 117.4
N10 C65 H65 117.4
C58 C57 C56 118.7(7)
C58 C57 H57 120.6
C56 C57 H57 120.6
C1 C6 C5 117.7(8)
C1 C6 H6 121.1
C5 C6 H6 121.1
C35 C40 C39 115.9(9)
C35 C40 H40 122.0
C39 C40 H40 122.0
C57 C56 C55 119.7(7)
C57 C56 H56 120.2
C55 C56 H56 120.2
N5 C34 H34A 109.5
N5 C34 H34C 109.5
H34A C34 H34C 109.5
N5 C34 H34B 109.5
H34A C34 H34B 109.5
H34C C34 H34B 109.5
C4 C3 C2 120.5(9)
C4 C3 H3 119.7
C2 C3 H3 119.7
C38 C39 C40 119.2(9)
C38 C39 H39 120.4
C40 C39 H39 120.4
N7 C53 C54 115.3(6)
N7 C53 H53B 108.5
C54 C53 H53B 108.5
N7 C53 H53A 108.5
C54 C53 H53A 108.5
H53B C53 H53A 107.5
C22 C23 C24 118.6(6)
C22 C23 H23 120.7
C24 C23 H23 120.7
C6 C1 C2 121.8(9)
C6 C1 O1 123.4(9)
C2 C1 O1 114.5(9)
C62 C61 C60 118.8(10)
C62 C61 H61 120.6
C60 C61 H61 120.6
C38 C37 C36 121.5(10)
C38 C37 H37 119.3
C36 C37 H37 119.3
N9 C64 C63 122.1(10)
N9 C64 H64 118.9
C63 C64 H64 118.9
N5 C33 H33B 109.5
N5 C33 H33A 109.5
H33B C33 H33A 109.5
N5 C33 H33C 109.5
H33B C33 H33C 109.5
H33A C33 H33C 109.5
C54 C55 C56 118.3(7)
C54 C55 H55 120.8
C56 C55 H55 120.8
N10 C66 H66C 109.5
N10 C66 H66A 109.5
H66C C66 H66A 109.5
N10 C66 H66B 109.5
H66C C66 H66B 109.5
H66A C66 H66B 109.5
C68 O3 C35 112.9(13)
C1 C2 C3 118.5(10)
C1 C2 H2 120.8
C3 C2 H2 120.8
C62 C63 C64 118.3(11)
C62 C63 H63 120.9
C64 C63 H63 120.9
O3 C68 H68A 109.5
O3 C68 H68B 109.5
H68A C68 H68B 109.5
O3 C68 H68C 109.5
H68A C68 H68C 109.5
H68B C68 H68C 109.5
N10 C67 H67C 109.5
N10 C67 H67A 109.5
H67C C67 H67A 109.5
N10 C67 H67B 109.5
H67C C67 H67B 109.5
H67A C67 H67B 109.5
C61 C62 C63 120.8(10)
C61 C62 H62 119.6
C63 C62 H62 119.6
O1 C31 H31A 109.5
O1 C31 H31B 109.5
H31A C31 H31B 109.5
O1 C31 H31C 109.5
H31A C31 H31C 109.5
H31B C31 H31C 109.5
C35 C36 C37 118.3(12)
C35 C36 H36 120.8
C37 C36 H36 120.8

loop_
_geom_bond_atom_site_label_1
_geom_bond_atom_site_label_2
_geom_bond_distance
Zn1 O2 2.015(4)
Zn1 N4 2.068(5)
Zn1 N1 2.074(4)
Zn1 N3 2.091(4)
Zn1 N2 2.187(4)
Zn2 O4 2.038(4)
Zn2 N8 2.046(5)
Zn2 N6 2.065(5)
Zn2 N9 2.094(5)
Zn2 N7 2.193(5)
Cl1 O5 1.334(6)
Cl1 O8 1.368(6)
Cl1 O7 1.393(7)
Cl1 O6 1.420(6)
Cl3 O16 1.338(7)
Cl3 O14 1.345(8)
Cl3 O13 1.348(6)
Cl3 O15 1.379(12)
Cl2 O12 1.301(8)
Cl2 O10 1.384(8)
Cl2 O11 1.388(7)
Cl2 O9 1.427(5)
Cl4 O19 1.408(4)
Cl4 O18' 1.408(4)
Cl4 O18 1.409(4)
Cl4 O19' 1.409(4)
Cl4 O17' 1.431(9)
Cl4 O17 1.435(9)
Cl4 O20' 1.442(9)
Cl4 O20 1.451(10)
N4 C26 1.328(7)
N4 C30 1.349(7)
O4 C65 1.220(8)
N3 C20 1.333(7)
N3 C24 1.340(7)
N1 C17 1.316(6)
N1 C12 1.371(6)
N8 C54 1.331(7)
N8 C58 1.346(7)
O2 C32 1.244(7)
N2 C25 1.463(7)
N2 C18 1.463(7)
N2 C19 1.472(6)
N6 C51 1.319(7)
N6 C46 1.365(7)
N9 C60 1.324(8)
N9 C64 1.326(9)
C46 C45 1.406(8)
C46 C47 1.416(8)
N7 C53 1.456(9)
N7 C52 1.461(8)
N7 C59 1.466(8)
C20 C21 1.387(7)
C20 C19 1.509(7)
C51 C50 1.395(8)
C51 C52 1.503(8)
C12 C13 1.397(7)
C12 C11 1.425(7)
C60 C61 1.412(11)
C60 C59 1.490(10)
C24 C23 1.388(9)
C24 H24 0.9300
C25 C26 1.511(7)
C25 H25B 0.9700
C25 H25A 0.9700
C17 C16 1.398(8)
C17 C18 1.512(8)
C21 C22 1.381(9)
C21 H21 0.9300
C18 H18B 0.9700
C18 H18A 0.9700
C45 C44 1.365(8)
C45 H45 0.9300
C13 C14 1.364(8)
C13 H13 0.9300
C26 C27 1.395(8)
C30 C29 1.358(9)
C30 H30 0.9300
C43 C48 1.357(8)
C43 C44 1.420(9)
C43 C42 1.437(8)
C14 C9 1.417(9)
C14 H14 0.9300
C19 H19A 0.9700
C19 H19B 0.9700
C44 H44 0.9300
C58 C57 1.360(10)
C58 H58 0.9300
C47 C48 1.401(8)
C47 C49 1.410(8)
C41 C42 1.184(8)
C41 C38 1.443(9)
C11 C15 1.393(8)
C11 C10 1.415(8)
N5 C32 1.263(7)
N5 C34 1.450(9)
N5 C33 1.451(11)
C29 C28 1.367(10)
C29 H29 0.9300
C49 C50 1.348(9)
C49 H49 0.9300
C54 C55 1.370(9)
C54 C53 1.510(9)
C7 C8 1.190(9)
C7 C4 1.425(9)
C50 H50 0.9300
C27 C28 1.366(9)
C27 H27 0.9300
C10 C9 1.360(9)
C10 H10 0.9300
C48 H48 0.9300
N10 C65 1.295(9)
N10 C67 1.434(12)
N10 C66 1.469(12)
C16 C15 1.342(9)
C16 H16 0.9300
C4 C5 1.346(10)
C4 C3 1.381(11)
C9 C8 1.435(9)
C15 H15 0.9300
C59 H59B 0.9700
C59 H59A 0.9700
C32 H32 0.9300
C35 C36 1.287(16)
C35 C40 1.372(15)
C35 O3 1.462(13)
C38 C39 1.359(10)
C38 C37 1.370(10)
C52 H52A 0.9700
C52 H52B 0.9700
C28 H28 0.9300
C22 C23 1.365(10)
C22 H22 0.9300
O1 C31 1.384(13)
O1 C1 1.404(10)
C5 C6 1.400(10)
C5 H5 0.9300
C65 H65 0.9300
C57 C56 1.372(11)
C57 H57 0.9300
C6 C1 1.361(12)
C6 H6 0.9300
C40 C39 1.443(12)
C40 H40 0.9300
C56 C55 1.374(10)
C56 H56 0.9300
C34 H34A 0.9600
C34 H34C 0.9600
C34 H34B 0.9600
C3 C2 1.392(13)
C3 H3 0.9300
C39 H39 0.9300
C53 H53B 0.9700
C53 H53A 0.9700
C23 H23 0.9300
C1 C2 1.365(13)
C61 C62 1.339(16)
C61 H61 0.9300
C37 C36 1.380(13)
C37 H37 0.9300
C64 C63 1.373(12)
C64 H64 0.9300
C33 H33B 0.9600
C33 H33A 0.9600
C33 H33C 0.9600
C55 H55 0.9300
C66 H66C 0.9600
C66 H66A 0.9600
C66 H66B 0.9600
O3 C68 1.274(15)
C2 H2 0.9300
C63 C62 1.357(17)
C63 H63 0.9300
C68 H68A 0.9600
C68 H68B 0.9600
C68 H68C 0.9600
C67 H67C 0.9600
C67 H67A 0.9600
C67 H67B 0.9600
C62 H62 0.9300
C31 H31A 0.9600
C31 H31B 0.9600
C31 H31C 0.9600
C36 H36 0.9300

loop_
_geom_torsion_atom_site_label_1
_geom_torsion_atom_site_label_2
_geom_torsion_atom_site_label_3
_geom_torsion_atom_site_label_4
_geom_torsion
O2 Zn1 N4 C26 -176.9(4)
N1 Zn1 N4 C26 65.7(4)
N3 Zn1 N4 C26 -76.2(4)
N2 Zn1 N4 C26 -9.1(3)
O2 Zn1 N4 C30 2.9(4)
N1 Zn1 N4 C30 -114.5(4)
N3 Zn1 N4 C30 103.6(4)
N2 Zn1 N4 C30 170.7(4)
N8 Zn2 O4 C65 -70.9(7)
N6 Zn2 O4 C65 -177.3(6)
N9 Zn2 O4 C65 77.0(7)
N7 Zn2 O4 C65 22.2(12)
O2 Zn1 N3 C20 153.7(4)
N4 Zn1 N3 C20 51.9(4)
N1 Zn1 N3 C20 -91.2(4)
N2 Zn1 N3 C20 -15.7(4)
O2 Zn1 N3 C24 -28.0(5)
N4 Zn1 N3 C24 -129.7(5)
N1 Zn1 N3 C24 87.1(5)
N2 Zn1 N3 C24 162.6(5)
O2 Zn1 N1 C17 167.6(4)
N4 Zn1 N1 C17 -84.1(4)
N3 Zn1 N1 C17 64.2(4)
N2 Zn1 N1 C17 -9.9(4)
O2 Zn1 N1 C12 -16.8(5)
N4 Zn1 N1 C12 91.5(4)
N3 Zn1 N1 C12 -120.2(4)
N2 Zn1 N1 C12 165.7(4)
O4 Zn2 N8 C54 162.1(4)
N6 Zn2 N8 C54 -84.0(4)
N9 Zn2 N8 C54 52.1(6)
N7 Zn2 N8 C54 -3.1(4)
O4 Zn2 N8 C58 -21.2(5)
N6 Zn2 N8 C58 92.7(5)
N9 Zn2 N8 C58 -131.2(5)
N7 Zn2 N8 C58 173.6(5)
N4 Zn1 O2 C32 74.6(5)
N1 Zn1 O2 C32 -166.4(5)
N3 Zn1 O2 C32 -53.1(5)
N2 Zn1 O2 C32 2.3(11)
O2 Zn1 N2 C25 94.8(8)
N4 Zn1 N2 C25 20.7(3)
N1 Zn1 N2 C25 -95.8(3)
N3 Zn1 N2 C25 151.7(4)
O2 Zn1 N2 C18 -145.1(7)
N4 Zn1 N2 C18 140.8(3)
N1 Zn1 N2 C18 24.3(3)
N3 Zn1 N2 C18 -88.2(3)
O2 Zn1 N2 C19 -25.8(9)
N4 Zn1 N2 C19 -99.9(3)
N1 Zn1 N2 C19 143.6(3)
N3 Zn1 N2 C19 31.1(3)
O4 Zn2 N6 C51 -166.4(4)
N8 Zn2 N6 C51 87.9(4)
N9 Zn2 N6 C51 -68.3(4)
N7 Zn2 N6 C51 8.7(4)
O4 Zn2 N6 C46 15.0(5)
N8 Zn2 N6 C46 -90.7(5)
N9 Zn2 N6 C46 113.1(5)
N7 Zn2 N6 C46 -169.9(5)
O4 Zn2 N9 C60 -156.0(4)
N8 Zn2 N9 C60 -43.7(6)
N6 Zn2 N9 C60 91.8(4)
N7 Zn2 N9 C60 11.9(4)
O4 Zn2 N9 C64 27.7(6)
N8 Zn2 N9 C64 139.9(5)
N6 Zn2 N9 C64 -84.5(6)
N7 Zn2 N9 C64 -164.4(6)
C51 N6 C46 C45 -175.5(5)
Zn2 N6 C46 C45 3.0(8)
C51 N6 C46 C47 2.9(8)
Zn2 N6 C46 C47 -178.6(4)
O4 Zn2 N7 C53 -93.0(9)
N8 Zn2 N7 C53 2.7(5)
N6 Zn2 N7 C53 105.4(5)
N9 Zn2 N7 C53 -149.1(5)
O4 Zn2 N7 C52 147.1(7)
N8 Zn2 N7 C52 -117.3(4)
N6 Zn2 N7 C52 -14.6(4)
N9 Zn2 N7 C52 90.9(4)
O4 Zn2 N7 C59 29.6(10)
N8 Zn2 N7 C59 125.3(4)
N6 Zn2 N7 C59 -132.0(4)
N9 Zn2 N7 C59 -26.5(4)
C24 N3 C20 C21 0.1(8)
Zn1 N3 C20 C21 178.5(4)
C24 N3 C20 C19 177.5(5)
Zn1 N3 C20 C19 -4.0(6)
C46 N6 C51 C50 -3.6(8)
Zn2 N6 C51 C50 177.7(5)
C46 N6 C51 C52 178.3(5)
Zn2 N6 C51 C52 -0.4(7)
C17 N1 C12 C13 -178.5(5)
Zn1 N1 C12 C13 6.1(7)
C17 N1 C12 C11 1.4(7)
Zn1 N1 C12 C11 -174.0(4)
C64 N9 C60 C61 0.0(9)
Zn2 N9 C60 C61 -176.6(5)
C64 N9 C60 C59 -177.1(6)
Zn2 N9 C60 C59 6.3(7)
C20 N3 C24 C23 -1.4(9)
Zn1 N3 C24 C23 -179.7(5)
C18 N2 C25 C26 -143.9(4)
C19 N2 C25 C26 86.6(5)
Zn1 N2 C25 C26 -28.7(5)
C12 N1 C17 C16 -1.3(8)
Zn1 N1 C17 C16 174.6(4)
C12 N1 C17 C18 176.6(5)
Zn1 N1 C17 C18 -7.5(6)
N3 C20 C21 C22 1.2(9)
C19 C20 C21 C22 -176.1(6)
C25 N2 C18 C17 82.5(5)
C19 N2 C18 C17 -148.0(4)
Zn1 N2 C18 C17 -34.3(5)
N1 C17 C18 N2 30.2(7)
C16 C17 C18 N2 -151.8(5)
N6 C46 C45 C44 179.8(5)
C47 C46 C45 C44 1.3(9)
N1 C12 C13 C14 179.8(5)
C11 C12 C13 C14 0.0(8)
C30 N4 C26 C27 -1.1(7)
Zn1 N4 C26 C27 178.7(4)
C30 N4 C26 C25 175.3(5)
Zn1 N4 C26 C25 -4.8(6)
N2 C25 C26 N4 23.8(7)
N2 C25 C26 C27 -159.8(5)
C26 N4 C30 C29 -0.5(8)
Zn1 N4 C30 C29 179.7(4)
C12 C13 C14 C9 0.3(9)
C25 N2 C19 C20 -158.7(4)
C18 N2 C19 C20 72.1(5)
Zn1 N2 C19 C20 -41.8(5)
N3 C20 C19 N2 32.6(6)
C21 C20 C19 N2 -150.0(5)
C46 C45 C44 C43 0.1(10)
C48 C43 C44 C45 -0.8(9)
C42 C43 C44 C45 -179.7(6)
C54 N8 C58 C57 -2.9(9)
Zn2 N8 C58 C57 -179.6(5)
N6 C46 C47 C48 179.4(5)
C45 C46 C47 C48 -2.1(8)
N6 C46 C47 C49 -0.2(8)
C45 C46 C47 C49 178.3(5)
N1 C12 C11 C15 -1.2(8)
C13 C12 C11 C15 178.7(5)
N1 C12 C11 C10 179.6(5)
C13 C12 C11 C10 -0.5(8)
N4 C30 C29 C28 1.2(9)
C48 C47 C49 C50 178.5(6)
C46 C47 C49 C50 -1.9(9)
C58 N8 C54 C55 4.3(8)
Zn2 N8 C54 C55 -178.8(5)
C58 N8 C54 C53 -174.2(6)
Zn2 N8 C54 C53 2.8(7)
C47 C49 C50 C51 1.4(10)
N6 C51 C50 C49 1.4(10)
C52 C51 C50 C49 179.6(6)
N4 C26 C27 C28 2.0(8)
C25 C26 C27 C28 -174.4(5)
C15 C11 C10 C9 -178.2(6)
C12 C11 C10 C9 0.8(9)
C44 C43 C48 C47 -0.1(9)
C42 C43 C48 C47 178.9(5)
C49 C47 C48 C43 -178.9(6)
C46 C47 C48 C43 1.5(9)
N1 C17 C16 C15 1.0(9)
C18 C17 C16 C15 -176.8(6)
C8 C7 C4 C5 108(34)
C8 C7 C4 C3 -71(35)
C11 C10 C9 C14 -0.6(9)
C11 C10 C9 C8 179.8(6)
C13 C14 C9 C10 0.1(9)
C13 C14 C9 C8 179.7(6)
C17 C16 C15 C11 -0.9(9)
C10 C11 C15 C16 -179.9(6)
C12 C11 C15 C16 1.0(9)
C53 N7 C59 C60 156.6(6)
C52 N7 C59 C60 -76.1(7)
Zn2 N7 C59 C60 37.2(6)
N9 C60 C59 N7 -31.2(8)
C61 C60 C59 N7 151.8(6)
Zn1 O2 C32 N5 -176.6(5)
C34 N5 C32 O2 179.0(7)
C33 N5 C32 O2 0.4(11)
C4 C7 C8 C9 -75(43)
C10 C9 C8 C7 143(17)
C14 C9 C8 C7 -37(17)
C42 C41 C38 C39 172(11)
C42 C41 C38 C37 -8(11)
C53 N7 C52 C51 -99.7(7)
C59 N7 C52 C51 131.8(6)
Zn2 N7 C52 C51 18.5(7)
N6 C51 C52 N7 -13.6(9)
C50 C51 C52 N7 168.2(6)
C38 C41 C42 C43 2(30)
C48 C43 C42 C41 180(100)
C44 C43 C42 C41 -1(22)
C26 C27 C28 C29 -1.2(9)
C30 C29 C28 C27 -0.3(9)
C20 C21 C22 C23 -1.2(10)
C3 C4 C5 C6 2.3(12)
C7 C4 C5 C6 -176.9(7)
Zn2 O4 C65 N10 -173.3(6)
C67 N10 C65 O4 -4.1(13)
C66 N10 C65 O4 -178.4(8)
N8 C58 C57 C56 0.2(11)
C4 C5 C6 C1 0.7(12)
C36 C35 C40 C39 1.4(18)
O3 C35 C40 C39 -177.4(9)
C58 C57 C56 C55 1.3(12)
C5 C4 C3 C2 0.5(14)
C7 C4 C3 C2 179.7(9)
C37 C38 C39 C40 -0.2(12)
C41 C38 C39 C40 179.4(7)
C35 C40 C39 C38 -0.4(13)
C52 N7 C53 C54 113.7(7)
C59 N7 C53 C54 -119.3(7)
Zn2 N7 C53 C54 -2.1(8)
N8 C54 C53 N7 -0.2(9)
C55 C54 C53 N7 -178.7(6)
C21 C22 C23 C24 0.0(11)
N3 C24 C23 C22 1.4(10)
C5 C6 C1 C2 -6.8(14)
C5 C6 C1 O1 179.6(8)
C31 O1 C1 C6 -3.7(15)
C31 O1 C1 C2 -177.7(10)
N9 C60 C61 C62 0.0(12)
C59 C60 C61 C62 176.9(8)
C39 C38 C37 C36 -0.1(13)
C41 C38 C37 C36 -179.6(8)
C60 N9 C64 C63 1.3(12)
Zn2 N9 C64 C63 177.4(7)
N8 C54 C55 C56 -2.9(10)
C53 C54 C55 C56 175.5(7)
C57 C56 C55 C54 0.0(11)
C36 C35 O3 C68 176.3(12)
C40 C35 O3 C68 -4.7(18)
C6 C1 C2 C3 9.5(16)
O1 C1 C2 C3 -176.4(9)
C4 C3 C2 C1 -6.3(16)
N9 C64 C63 C62 -2.4(16)
C60 C61 C62 C63 -1.2(17)
C64 C63 C62 C61 2.3(18)
C40 C35 C36 C37 -2(2)
O3 C35 C36 C37 177.3(9)
C38 C37 C36 C35 1.0(16)
